data_7223743
loop_
_publ_author_name
'Cabrera, Alan Raul'
'Gonz\'alez, Iv\'an Alonso'
'Cort\'es-Arriagada, Diego'
'Natali, Mirco'
'Berke, Heinz'
'Daniliuc, Constantin Gabriel'
'Camarada, Mar\'ia Belen'
'Toro-Labb\'e, Alejandro'
'Rojas, Rene S.'
'salas, cristian osvaldo'

_publ_section_title
;
 Synthesis of new phosphorescent imidoyl-indazol and phosphines mixed
 ligand Cu(I) complexes - Structural characterization and photophysical
 properties
;
_journal_name_full 'RSC Adv.'
_journal_paper_doi 10.1039/C5RA20450J
_journal_year 2016
_chemical_formula_sum 'C57 H53 Cu F6 N3 O P3'
_chemical_formula_weight 1066.47
_chemical_name_systematic
; 
 ? 
;
_space_group_IT_number 2
_symmetry_cell_setting triclinic
_symmetry_space_group_name_Hall '-P 1'
_symmetry_space_group_name_H-M 'P -1'
_atom_sites_solution_hydrogens geom
_atom_sites_solution_primary direct
_atom_sites_solution_secondary difmap
_audit_creation_method SHELXL-97
_audit_update_record
;
2015-09-09 deposited with the CCDC.
2015-12-28 downloaded from the CCDC.
;
_cell_angle_alpha 96.0100(10)
_cell_angle_beta 93.6950(10)
_cell_angle_gamma 92.2640(10)
_cell_formula_units_Z 2
_cell_length_a 11.8896(2)
_cell_length_b 15.4611(3)
_cell_length_c 16.7590(4)
_cell_measurement_reflns_used 7471
_cell_measurement_temperature 223(2)
_cell_measurement_theta_max 25.35
_cell_measurement_theta_min 3.70
_cell_volume 3054.12(11)
_computing_cell_refinement 'Collect (Nonius B.V., 1998)'
_computing_data_collection 'Collect (Nonius B.V., 1998)'
_computing_data_reduction 'Denzo-SMN (Otwinowski & Minor, 1997)'
_computing_molecular_graphics 'XP (BrukerAXS, 2000)'
_computing_publication_material 'SHELXL-97 (Sheldrick, 1997)'
_computing_structure_refinement 'SHELXL-97 (Sheldrick, 1997)'
_computing_structure_solution 'SHELXS-97 (Sheldrick, 1990)'
_diffrn_ambient_temperature 223(2)
_diffrn_measured_fraction_theta_full 0.980
_diffrn_measured_fraction_theta_max 0.980
_diffrn_measurement_device_type 'Nonius KappaCCD APEXII'
_diffrn_measurement_method '\w and \f scans'
_diffrn_radiation_monochromator 'Montel mirror'
_diffrn_radiation_source 'rotating anode Nonius FR591'
_diffrn_radiation_type MoK\a
_diffrn_radiation_wavelength 0.71073
_diffrn_reflns_av_R_equivalents 0.047
_diffrn_reflns_av_sigmaI/netI 0.0351
_diffrn_reflns_limit_h_max 14
_diffrn_reflns_limit_h_min -14
_diffrn_reflns_limit_k_max 18
_diffrn_reflns_limit_k_min -18
_diffrn_reflns_limit_l_max 19
_diffrn_reflns_limit_l_min 0
_diffrn_reflns_number 28126
_diffrn_reflns_theta_full 25.00
_diffrn_reflns_theta_max 25.00
_diffrn_reflns_theta_min 3.73
_exptl_absorpt_coefficient_mu 0.491
_exptl_absorpt_correction_T_max 0.9525
_exptl_absorpt_correction_T_min 0.8871
_exptl_absorpt_correction_type multi-scan
_exptl_absorpt_process_details 'Denzo (Otwinowski, Borek, Majewski & Minor, 2003)'
_exptl_crystal_colour yellow
_exptl_crystal_density_diffrn 1.160
_exptl_crystal_density_method 'not measured'
_exptl_crystal_description plate
_exptl_crystal_F_000 1104
_exptl_crystal_size_max 0.25
_exptl_crystal_size_mid 0.20
_exptl_crystal_size_min 0.10
_refine_diff_density_max 0.439
_refine_diff_density_min -0.407
_refine_diff_density_rms 0.070
_refine_ls_extinction_method none
_refine_ls_goodness_of_fit_ref 1.027
_refine_ls_hydrogen_treatment constr
_refine_ls_matrix_type full
_refine_ls_number_parameters 743
_refine_ls_number_reflns 10548
_refine_ls_number_restraints 344
_refine_ls_restrained_S_all 1.988
_refine_ls_R_factor_all 0.0764
_refine_ls_R_factor_gt 0.0643
_refine_ls_shift/su_max 0.002
_refine_ls_shift/su_mean 0.000
_refine_ls_structure_factor_coef Fsqd
_refine_ls_weighting_details 'calc w=1/[\s^2^(Fo^2^)+(0.0765P)^2^+5.2832P] where P=(Fo^2^+2Fc^2^)/3'
_refine_ls_weighting_scheme calc
_refine_ls_wR_factor_gt 0.1607
_refine_ls_wR_factor_ref 0.1686
_reflns_number_gt 8936
_reflns_number_total 10548
_reflns_threshold_expression >2sigma(I)
_cod_data_source_file c5ra20450j2.cif
_cod_data_source_block dan8036
_cod_original_sg_symbol_H-M P-1
_cod_database_code 7223743

loop_
_symmetry_equiv_pos_as_xyz
'x, y, z'
'-x, -y, -z'

loop_
_atom_site_label
_atom_site_type_symbol
_atom_site_fract_x
_atom_site_fract_y
_atom_site_fract_z
_atom_site_U_iso_or_equiv
_atom_site_adp_type
_atom_site_occupancy
_atom_site_symmetry_multiplicity
_atom_site_calc_flag
_atom_site_refinement_flags
_atom_site_disorder_assembly
_atom_site_disorder_group
Cu1 Cu 0.29366(6) 0.17368(5) 0.29221(5) 0.0364(3) Uani 1 1 d . . .
P1 P 0.40045(14) 0.10759(12) 0.20225(10) 0.0369(4) Uani 1 1 d . . .
P2 P 0.11704(13) 0.19285(11) 0.23623(10) 0.0334(4) Uani 1 1 d . . .
O1 O 0.1864(4) 0.0074(3) 0.1935(3) 0.0383(10) Uani 1 1 d . . .
N2 N 0.2682(5) 0.1161(4) 0.3963(3) 0.0416(13) Uani 1 1 d . . .
N1 N 0.2688(5) 0.1790(4) 0.4603(3) 0.0444(14) Uani 1 1 d . . .
N3 N 0.3574(5) 0.2710(4) 0.3844(3) 0.0403(13) Uani 1 1 d . . .
C1 C 0.2203(7) 0.1495(6) 0.5245(4) 0.055(2) Uani 1 1 d . . .
H1 H 0.2109 0.1817 0.5742 0.066 Uiso 1 1 calc R . .
C2 C 0.1880(6) 0.0640(6) 0.5026(5) 0.0528(19) Uani 1 1 d . . .
C3 C 0.1351(8) -0.0046(8) 0.5408(6) 0.073(3) Uani 1 1 d . . .
H3 H 0.1120 0.0059 0.5934 0.087 Uiso 1 1 calc R . .
C4 C 0.1196(8) -0.0833(8) 0.5001(7) 0.074(3) Uani 1 1 d . . .
H4 H 0.0864 -0.1287 0.5250 0.089 Uiso 1 1 calc R . .
C5 C 0.1514(7) -0.1004(6) 0.4209(6) 0.064(2) Uani 1 1 d . . .
H5 H 0.1378 -0.1569 0.3946 0.077 Uiso 1 1 calc R . .
C6 C 0.2009(7) -0.0390(5) 0.3808(5) 0.0526(19) Uani 1 1 d . . .
H6 H 0.2219 -0.0518 0.3279 0.063 Uiso 1 1 calc R . .
C7 C 0.2192(6) 0.0454(5) 0.4226(4) 0.0443(17) Uani 1 1 d . . .
C8 C 0.3261(6) 0.2595(5) 0.4539(4) 0.0467(17) Uani 1 1 d . . .
C9 C 0.3437(9) 0.3198(7) 0.5295(5) 0.073(3) Uani 1 1 d . . .
H9A H 0.3898 0.3704 0.5198 0.110 Uiso 1 1 calc R . .
H9B H 0.3816 0.2901 0.5710 0.110 Uiso 1 1 calc R . .
H9C H 0.2713 0.3382 0.5468 0.110 Uiso 1 1 calc R . .
C11 C 0.4365(6) 0.3415(5) 0.3761(4) 0.0459(17) Uani 1 1 d . . .
C12 C 0.5522(6) 0.3261(5) 0.3875(5) 0.058(2) Uani 1 1 d . A .
C13 C 0.6292(7) 0.3929(6) 0.3754(6) 0.069(3) Uani 1 1 d . . .
H13 H 0.7068 0.3839 0.3819 0.082 Uiso 1 1 calc R . .
C14 C 0.5954(7) 0.4709(6) 0.3543(6) 0.071(3) Uani 1 1 d . . .
H14 H 0.6491 0.5152 0.3473 0.085 Uiso 1 1 calc R . .
C15 C 0.4819(7) 0.4845(6) 0.3431(6) 0.067(2) Uani 1 1 d . . .
H15 H 0.4591 0.5382 0.3276 0.080 Uiso 1 1 calc R . .
C16 C 0.4000(6) 0.4207(5) 0.3542(5) 0.0515(18) Uani 1 1 d . B .
C17 C 0.5930(7) 0.2407(6) 0.4104(7) 0.074(3) Uani 1 1 d D . .
H17 H 0.5268 0.2017 0.3908 0.089 Uiso 0.27(9) 1 calc PR A 1
H17A H 0.5307 0.1956 0.4030 0.089 Uiso 0.73(9) 1 calc PR A 2
C18 C 0.604(6) 0.224(5) 0.499(2) 0.074(16) Uani 0.27(9) 1 d PDU A 1
H18A H 0.6312 0.1663 0.5029 0.111 Uiso 0.27(9) 1 calc PR A 1
H18B H 0.5303 0.2279 0.5208 0.111 Uiso 0.27(9) 1 calc PR A 1
H18C H 0.6561 0.2671 0.5285 0.111 Uiso 0.27(9) 1 calc PR A 1
C19 C 0.687(6) 0.192(5) 0.369(4) 0.062(16) Uani 0.27(9) 1 d PDU A 1
H19A H 0.6999 0.1383 0.3933 0.093 Uiso 0.27(9) 1 calc PR A 1
H19B H 0.7564 0.2280 0.3751 0.093 Uiso 0.27(9) 1 calc PR A 1
H19C H 0.6652 0.1775 0.3122 0.093 Uiso 0.27(9) 1 calc PR A 1
C18A C 0.641(4) 0.255(3) 0.5005(11) 0.110(9) Uani 0.73(9) 1 d PDU A 2
H18D H 0.6674 0.2000 0.5165 0.165 Uiso 0.73(9) 1 calc PR A 2
H18E H 0.5813 0.2741 0.5342 0.165 Uiso 0.73(9) 1 calc PR A 2
H18F H 0.7025 0.2980 0.5065 0.165 Uiso 0.73(9) 1 calc PR A 2
C19A C 0.6919(19) 0.212(2) 0.3591(19) 0.069(7) Uani 0.73(9) 1 d PDU A 2
H19D H 0.7183 0.1574 0.3742 0.104 Uiso 0.73(9) 1 calc PR A 2
H19E H 0.7532 0.2563 0.3684 0.104 Uiso 0.73(9) 1 calc PR A 2
H19F H 0.6662 0.2056 0.3026 0.104 Uiso 0.73(9) 1 calc PR A 2
C20 C 0.2756(7) 0.4385(6) 0.3417(5) 0.059(2) Uani 1 1 d DU . .
H20 H 0.2299 0.3854 0.3491 0.071 Uiso 0.69(11) 1 calc PR B 1
H20A H 0.2324 0.3819 0.3311 0.071 Uiso 0.31(11) 1 calc PR B 2
C21 C 0.242(3) 0.514(3) 0.402(2) 0.087(8) Uani 0.69(11) 1 d PDU B 1
H21A H 0.1624 0.5243 0.3920 0.131 Uiso 0.69(11) 1 calc PR B 1
H21B H 0.2862 0.5668 0.3945 0.131 Uiso 0.69(11) 1 calc PR B 1
H21C H 0.2562 0.4999 0.4562 0.131 Uiso 0.69(11) 1 calc PR B 1
C22 C 0.246(2) 0.465(2) 0.2569(14) 0.070(6) Uani 0.69(11) 1 d PDU B 1
H22A H 0.1668 0.4760 0.2509 0.104 Uiso 0.69(11) 1 calc PR B 1
H22B H 0.2636 0.4181 0.2169 0.104 Uiso 0.69(11) 1 calc PR B 1
H22C H 0.2907 0.5171 0.2495 0.104 Uiso 0.69(11) 1 calc PR B 1
C21A C 0.235(4) 0.488(5) 0.419(3) 0.060(14) Uani 0.31(11) 1 d PDU B 2
H21D H 0.1557 0.4994 0.4101 0.090 Uiso 0.31(11) 1 calc PR B 2
H21E H 0.2785 0.5427 0.4311 0.090 Uiso 0.31(11) 1 calc PR B 2
H21F H 0.2453 0.4529 0.4631 0.090 Uiso 0.31(11) 1 calc PR B 2
C22A C 0.251(7) 0.491(6) 0.270(4) 0.079(17) Uani 0.31(11) 1 d PDU B 2
H22D H 0.1707 0.5010 0.2652 0.118 Uiso 0.31(11) 1 calc PR B 2
H22E H 0.2727 0.4589 0.2215 0.118 Uiso 0.31(11) 1 calc PR B 2
H22F H 0.2931 0.5465 0.2795 0.118 Uiso 0.31(11) 1 calc PR B 2
C31 C 0.3160(6) 0.0667(4) 0.1097(4) 0.0380(15) Uani 1 1 d . . .
C32 C 0.2134(6) 0.0222(4) 0.1163(4) 0.0374(15) Uani 1 1 d . . .
C33 C 0.1426(6) -0.0062(5) 0.0492(4) 0.0465(17) Uani 1 1 d . . .
H33 H 0.0744 -0.0374 0.0544 0.056 Uiso 1 1 calc R . .
C34 C 0.1733(6) 0.0118(5) -0.0258(4) 0.0503(18) Uani 1 1 d . . .
H34 H 0.1254 -0.0071 -0.0717 0.060 Uiso 1 1 calc R . .
C35 C 0.2720(7) 0.0566(6) -0.0338(5) 0.0539(19) Uani 1 1 d . . .
H35 H 0.2914 0.0692 -0.0849 0.065 Uiso 1 1 calc R . .
C36 C 0.3442(6) 0.0837(5) 0.0334(4) 0.0461(17) Uani 1 1 d . . .
H36 H 0.4128 0.1139 0.0272 0.055 Uiso 1 1 calc R . .
C41 C 0.0271(5) 0.0930(4) 0.2296(4) 0.0340(14) Uani 1 1 d . . .
C42 C 0.0722(5) 0.0118(4) 0.2097(4) 0.0356(14) Uani 1 1 d . . .
C43 C 0.0091(6) -0.0650(5) 0.2096(4) 0.0427(16) Uani 1 1 d . . .
H43 H 0.0421 -0.1187 0.1976 0.051 Uiso 1 1 calc R . .
C44 C -0.1038(6) -0.0627(5) 0.2276(4) 0.0449(17) Uani 1 1 d . . .
H44 H -0.1471 -0.1148 0.2282 0.054 Uiso 1 1 calc R . .
C45 C -0.1515(6) 0.0162(5) 0.2445(4) 0.0429(16) Uani 1 1 d . . .
H45 H -0.2284 0.0181 0.2542 0.051 Uiso 1 1 calc R . .
C46 C -0.0863(6) 0.0930(5) 0.2471(4) 0.0390(15) Uani 1 1 d . . .
H46 H -0.1192 0.1463 0.2610 0.047 Uiso 1 1 calc R . .
C51 C 0.5139(6) 0.1733(5) 0.1667(4) 0.0426(16) Uani 1 1 d . . .
C52 C 0.5117(7) 0.2632(5) 0.1818(5) 0.0553(19) Uani 1 1 d . . .
H52 H 0.4515 0.2883 0.2081 0.066 Uiso 1 1 calc R . .
C53 C 0.5979(9) 0.3166(7) 0.1585(7) 0.077(3) Uani 1 1 d . . .
H53 H 0.5962 0.3774 0.1691 0.092 Uiso 1 1 calc R . .
C54 C 0.6859(9) 0.2795(8) 0.1196(7) 0.085(3) Uani 1 1 d . . .
H54 H 0.7450 0.3153 0.1047 0.102 Uiso 1 1 calc R . .
C55 C 0.6879(8) 0.1902(7) 0.1025(7) 0.076(3) Uani 1 1 d . . .
H55 H 0.7466 0.1655 0.0743 0.091 Uiso 1 1 calc R . .
C56 C 0.6033(6) 0.1374(6) 0.1270(5) 0.056(2) Uani 1 1 d . . .
H56 H 0.6060 0.0766 0.1167 0.067 Uiso 1 1 calc R . .
C61 C 0.4702(6) 0.0116(5) 0.2319(5) 0.0468(17) Uani 1 1 d . . .
C62 C 0.4966(7) -0.0564(5) 0.1779(6) 0.061(2) Uani 1 1 d . . .
H62 H 0.4736 -0.0573 0.1231 0.073 Uiso 1 1 calc R . .
C63 C 0.5584(9) -0.1250(6) 0.2054(8) 0.077(3) Uani 1 1 d . . .
H63 H 0.5775 -0.1716 0.1688 0.093 Uiso 1 1 calc R . .
C64 C 0.5901(8) -0.1233(7) 0.2852(8) 0.082(3) Uani 1 1 d . . .
H64 H 0.6319 -0.1688 0.3030 0.098 Uiso 1 1 calc R . .
C65 C 0.5628(8) -0.0573(7) 0.3395(7) 0.077(3) Uani 1 1 d . . .
H65 H 0.5844 -0.0575 0.3944 0.093 Uiso 1 1 calc R . .
C66 C 0.5030(7) 0.0100(6) 0.3129(5) 0.058(2) Uani 1 1 d . . .
H66 H 0.4839 0.0558 0.3503 0.070 Uiso 1 1 calc R . .
C71 C 0.1021(6) 0.2243(4) 0.1346(4) 0.0396(15) Uani 1 1 d . . .
C72 C 0.1919(7) 0.2652(6) 0.1040(6) 0.065(2) Uani 1 1 d . . .
H72 H 0.2605 0.2756 0.1354 0.078 Uiso 1 1 calc R . .
C73 C 0.1820(11) 0.2915(8) 0.0265(7) 0.093(4) Uani 1 1 d . . .
H73 H 0.2437 0.3197 0.0061 0.112 Uiso 1 1 calc R . .
C74 C 0.0831(12) 0.2762(7) -0.0192(6) 0.085(3) Uani 1 1 d . . .
H74 H 0.0763 0.2945 -0.0710 0.102 Uiso 1 1 calc R . .
C75 C -0.0064(11) 0.2344(7) 0.0098(6) 0.084(3) Uani 1 1 d . . .
H75 H -0.0743 0.2230 -0.0222 0.101 Uiso 1 1 calc R . .
C76 C 0.0031(8) 0.2091(6) 0.0862(5) 0.068(3) Uani 1 1 d . . .
H76 H -0.0590 0.1807 0.1059 0.082 Uiso 1 1 calc R . .
C81 C 0.0366(5) 0.2715(4) 0.2963(4) 0.0382(15) Uani 1 1 d . . .
C82 C -0.0110(7) 0.3423(5) 0.2658(5) 0.0537(19) Uani 1 1 d . . .
H82 H -0.0117 0.3480 0.2104 0.064 Uiso 1 1 calc R . .
C83 C -0.0578(8) 0.4053(6) 0.3175(7) 0.069(3) Uani 1 1 d . . .
H83 H -0.0906 0.4533 0.2967 0.083 Uiso 1 1 calc R . .
C84 C -0.0567(7) 0.3983(6) 0.3979(7) 0.070(3) Uani 1 1 d . . .
H84 H -0.0870 0.4421 0.4322 0.083 Uiso 1 1 calc R . .
C85 C -0.0114(7) 0.3272(6) 0.4293(5) 0.060(2) Uani 1 1 d . . .
H85 H -0.0126 0.3215 0.4845 0.072 Uiso 1 1 calc R . .
C86 C 0.0361(6) 0.2639(5) 0.3780(5) 0.0478(17) Uani 1 1 d . . .
H86 H 0.0680 0.2156 0.3989 0.057 Uiso 1 1 calc R . .
P3 P 0.904(2) 0.6745(17) 0.2850(17) 0.095(12) Uani 0.222(16) 1 d PDU C 1
F1 F 0.817(3) 0.612(2) 0.300(3) 0.115(13) Uani 0.222(16) 1 d PDU C 1
F2 F 0.974(3) 0.598(2) 0.258(2) 0.125(17) Uani 0.222(16) 1 d PDU C 1
F3 F 0.942(3) 0.694(3) 0.3694(16) 0.153(18) Uani 0.222(16) 1 d PDU C 1
F4 F 0.985(2) 0.7459(19) 0.276(3) 0.117(14) Uani 0.222(16) 1 d PDU C 1
F5 F 0.826(3) 0.747(2) 0.313(2) 0.093(13) Uani 0.222(16) 1 d PDU C 1
F6 F 0.854(3) 0.696(2) 0.2095(14) 0.113(13) Uani 0.222(16) 1 d PDU C 1
P3A P 0.9063(5) 0.6746(3) 0.2964(4) 0.0575(18) Uani 0.778(16) 1 d PDU C 2
F1A F 0.8472(11) 0.6034(8) 0.2333(8) 0.145(6) Uani 0.778(16) 1 d PDU C 2
F2A F 1.0150(9) 0.6216(8) 0.2941(9) 0.113(4) Uani 0.778(16) 1 d PDU C 2
F3A F 0.8683(10) 0.6216(7) 0.3644(7) 0.115(4) Uani 0.778(16) 1 d PDU C 2
F4A F 0.9571(11) 0.7477(9) 0.3590(8) 0.153(6) Uani 0.778(16) 1 d PDU C 2
F5A F 0.7924(11) 0.7234(9) 0.3001(8) 0.111(5) Uani 0.778(16) 1 d PDU C 2
F6A F 0.9485(15) 0.7257(9) 0.2285(8) 0.142(6) Uani 0.778(16) 1 d PDU C 2

loop_
_atom_site_aniso_label
_atom_site_aniso_U_11
_atom_site_aniso_U_22
_atom_site_aniso_U_33
_atom_site_aniso_U_23
_atom_site_aniso_U_13
_atom_site_aniso_U_12
Cu1 0.0331(5) 0.0430(5) 0.0327(5) 0.0019(3) 0.0016(3) 0.0047(3)
P1 0.0310(9) 0.0438(9) 0.0361(9) 0.0025(7) 0.0045(7) 0.0044(7)
P2 0.0296(8) 0.0370(9) 0.0340(9) 0.0057(7) 0.0030(7) 0.0028(7)
O1 0.034(2) 0.044(3) 0.037(2) 0.006(2) 0.0056(19) 0.006(2)
N2 0.044(3) 0.049(3) 0.031(3) 0.005(2) 0.001(2) 0.006(3)
N1 0.043(3) 0.057(4) 0.033(3) 0.002(3) 0.003(2) 0.009(3)
N3 0.034(3) 0.042(3) 0.042(3) -0.005(2) -0.002(2) 0.004(2)
C1 0.049(4) 0.088(6) 0.031(4) 0.011(4) 0.005(3) 0.016(4)
C2 0.043(4) 0.078(6) 0.041(4) 0.020(4) 0.004(3) 0.011(4)
C3 0.056(5) 0.114(9) 0.057(5) 0.046(6) 0.011(4) 0.013(5)
C4 0.059(5) 0.086(7) 0.087(7) 0.050(6) 0.002(5) 0.000(5)
C5 0.059(5) 0.062(5) 0.075(6) 0.033(5) -0.011(4) 0.000(4)
C6 0.053(4) 0.053(4) 0.054(5) 0.015(4) -0.003(4) 0.004(4)
C7 0.038(4) 0.060(4) 0.037(4) 0.017(3) -0.001(3) 0.006(3)
C8 0.041(4) 0.058(4) 0.038(4) -0.009(3) -0.001(3) 0.009(3)
C9 0.083(7) 0.079(6) 0.052(5) -0.020(5) 0.009(5) -0.003(5)
C11 0.039(4) 0.049(4) 0.046(4) -0.010(3) -0.001(3) -0.001(3)
C12 0.038(4) 0.058(5) 0.071(6) -0.014(4) -0.002(4) -0.001(4)
C13 0.038(4) 0.072(6) 0.089(7) -0.016(5) 0.000(4) -0.004(4)
C14 0.049(5) 0.061(6) 0.098(7) -0.009(5) 0.005(5) -0.016(4)
C15 0.053(5) 0.051(5) 0.093(7) 0.000(5) 0.004(5) -0.007(4)
C16 0.044(4) 0.047(4) 0.061(5) -0.003(4) -0.001(4) -0.002(3)
C17 0.041(4) 0.066(6) 0.113(9) 0.001(5) -0.002(5) 0.010(4)
C18 0.07(2) 0.07(2) 0.08(2) 0.027(14) 0.012(15) 0.009(15)
C19 0.06(2) 0.05(2) 0.07(2) 0.008(15) -0.007(14) 0.000(15)
C18A 0.112(15) 0.114(16) 0.111(13) 0.027(10) 0.024(10) 0.035(13)
C19A 0.049(9) 0.062(13) 0.093(12) -0.009(10) -0.010(7) 0.019(8)
C20 0.045(4) 0.051(4) 0.080(6) 0.011(4) -0.006(4) 0.000(4)
C21 0.078(11) 0.087(13) 0.099(13) 0.008(11) 0.008(10) 0.018(11)
C22 0.063(9) 0.056(11) 0.087(11) 0.009(8) -0.011(8) -0.006(8)
C21A 0.042(16) 0.07(2) 0.069(19) 0.010(14) 0.009(12) 0.011(14)
C22A 0.08(2) 0.08(2) 0.08(2) 0.005(16) 0.000(15) 0.014(17)
C31 0.036(3) 0.043(4) 0.036(4) 0.001(3) 0.007(3) 0.007(3)
C32 0.037(3) 0.041(4) 0.035(3) 0.002(3) 0.007(3) 0.009(3)
C33 0.038(4) 0.058(4) 0.043(4) -0.004(3) 0.005(3) 0.004(3)
C34 0.046(4) 0.070(5) 0.032(4) -0.006(3) 0.001(3) 0.006(4)
C35 0.052(5) 0.070(5) 0.040(4) 0.002(4) 0.013(3) 0.008(4)
C36 0.042(4) 0.059(4) 0.038(4) 0.002(3) 0.011(3) 0.005(3)
C41 0.034(3) 0.041(3) 0.028(3) 0.005(3) 0.003(3) 0.002(3)
C42 0.036(3) 0.043(4) 0.028(3) 0.005(3) 0.004(3) -0.001(3)
C43 0.046(4) 0.041(4) 0.042(4) 0.005(3) 0.005(3) 0.001(3)
C44 0.050(4) 0.047(4) 0.038(4) 0.008(3) 0.005(3) -0.013(3)
C45 0.037(4) 0.055(4) 0.037(4) 0.004(3) 0.007(3) -0.002(3)
C46 0.035(3) 0.047(4) 0.036(4) 0.005(3) 0.007(3) 0.003(3)
C51 0.035(3) 0.048(4) 0.046(4) 0.008(3) 0.002(3) 0.002(3)
C52 0.052(5) 0.054(5) 0.060(5) 0.006(4) 0.006(4) 0.003(4)
C53 0.079(7) 0.058(5) 0.094(8) 0.014(5) 0.008(6) -0.009(5)
C54 0.056(6) 0.093(8) 0.109(9) 0.027(7) 0.021(6) -0.017(5)
C55 0.048(5) 0.083(7) 0.101(8) 0.022(6) 0.027(5) 0.000(5)
C56 0.039(4) 0.060(5) 0.073(6) 0.014(4) 0.017(4) 0.004(4)
C61 0.031(3) 0.049(4) 0.063(5) 0.012(4) 0.010(3) 0.006(3)
C62 0.060(5) 0.051(5) 0.076(6) 0.012(4) 0.024(4) 0.013(4)
C63 0.077(7) 0.052(5) 0.110(9) 0.018(5) 0.043(6) 0.016(5)
C64 0.058(6) 0.075(7) 0.122(10) 0.047(7) 0.010(6) 0.015(5)
C65 0.061(6) 0.075(6) 0.099(8) 0.030(6) -0.011(5) 0.013(5)
C66 0.050(5) 0.063(5) 0.061(5) 0.012(4) -0.006(4) 0.005(4)
C71 0.041(4) 0.041(4) 0.038(4) 0.010(3) 0.005(3) 0.006(3)
C72 0.051(5) 0.082(6) 0.070(6) 0.040(5) 0.014(4) 0.009(4)
C73 0.094(8) 0.115(9) 0.089(8) 0.064(7) 0.043(7) 0.023(7)
C74 0.135(10) 0.087(7) 0.042(5) 0.029(5) 0.013(6) 0.036(7)
C75 0.114(9) 0.086(7) 0.050(5) 0.025(5) -0.026(6) -0.008(6)
C76 0.071(6) 0.079(6) 0.055(5) 0.026(5) -0.015(4) -0.019(5)
C81 0.029(3) 0.039(3) 0.045(4) 0.001(3) 0.004(3) -0.001(3)
C82 0.052(4) 0.042(4) 0.068(5) 0.008(4) 0.008(4) 0.008(3)
C83 0.055(5) 0.043(4) 0.110(8) -0.002(5) 0.018(5) 0.007(4)
C84 0.051(5) 0.061(5) 0.091(7) -0.028(5) 0.021(5) -0.003(4)
C85 0.044(4) 0.079(6) 0.051(5) -0.016(4) 0.009(4) -0.005(4)
C86 0.036(4) 0.059(5) 0.047(4) -0.001(3) 0.004(3) 0.002(3)
P3 0.127(18) 0.079(16) 0.083(15) 0.020(11) 0.023(12) 0.007(13)
F1 0.094(18) 0.110(19) 0.14(2) 0.024(16) 0.014(16) -0.002(14)
F2 0.13(2) 0.12(2) 0.13(2) -0.001(15) 0.041(16) 0.020(16)
F3 0.16(2) 0.16(2) 0.14(2) 0.024(18) -0.026(16) 0.015(18)
F4 0.119(19) 0.098(18) 0.13(2) 0.033(16) 0.004(16) -0.017(14)
F5 0.12(2) 0.082(17) 0.076(18) -0.007(13) 0.029(15) 0.043(15)
F6 0.118(19) 0.14(2) 0.077(17) 0.029(14) -0.001(14) -0.012(16)
P3A 0.075(3) 0.044(3) 0.056(3) 0.0043(19) 0.018(2) 0.013(2)
F1A 0.157(10) 0.125(9) 0.133(9) -0.070(7) -0.021(7) 0.029(7)
F2A 0.078(6) 0.109(7) 0.160(10) 0.030(7) 0.036(7) 0.036(6)
F3A 0.138(8) 0.104(7) 0.120(8) 0.054(6) 0.061(7) 0.032(6)
F4A 0.153(9) 0.126(9) 0.160(11) -0.059(8) 0.008(8) -0.039(8)
F5A 0.108(7) 0.120(9) 0.102(7) -0.013(6) -0.017(6) 0.057(7)
F6A 0.214(13) 0.122(8) 0.109(9) 0.052(7) 0.077(9) 0.036(9)

loop_
_atom_type_symbol
_atom_type_description
_atom_type_scat_dispersion_real
_atom_type_scat_dispersion_imag
_atom_type_scat_source
C C 0.0033 0.0016 'International Tables Vol C Tables 4.2.6.8 and 6.1.1.4'
H H 0.0000 0.0000 'International Tables Vol C Tables 4.2.6.8 and 6.1.1.4'
N N 0.0061 0.0033 'International Tables Vol C Tables 4.2.6.8 and 6.1.1.4'
O O 0.0106 0.0060 'International Tables Vol C Tables 4.2.6.8 and 6.1.1.4'
F F 0.0171 0.0103 'International Tables Vol C Tables 4.2.6.8 and 6.1.1.4'
P P 0.1023 0.0942 'International Tables Vol C Tables 4.2.6.8 and 6.1.1.4'
Cu Cu 0.3201 1.2651 'International Tables Vol C Tables 4.2.6.8 and 6.1.1.4'

loop_
_geom_angle_atom_site_label_1
_geom_angle_atom_site_label_2
_geom_angle_atom_site_label_3
_geom_angle
N2 Cu1 N3 77.0(2)
N2 Cu1 P1 118.43(17)
N3 Cu1 P1 123.41(16)
N2 Cu1 P2 105.40(17)
N3 Cu1 P2 115.98(15)
P1 Cu1 P2 111.12(7)
C51 P1 C61 103.9(3)
C51 P1 C31 103.4(3)
C61 P1 C31 103.8(3)
C51 P1 Cu1 117.1(2)
C61 P1 Cu1 116.1(3)
C31 P1 Cu1 111.1(2)
C71 P2 C41 103.0(3)
C71 P2 C81 104.8(3)
C41 P2 C81 102.6(3)
C71 P2 Cu1 119.0(2)
C41 P2 Cu1 111.7(2)
C81 P2 Cu1 114.0(2)
C32 O1 C42 116.6(5)
C7 N2 N1 104.2(6)
C7 N2 Cu1 142.0(5)
N1 N2 Cu1 109.7(4)
C1 N1 N2 112.4(7)
C1 N1 C8 129.7(7)
N2 N1 C8 117.6(6)
C8 N3 C11 119.3(6)
C8 N3 Cu1 114.1(5)
C11 N3 Cu1 126.4(5)
N1 C1 C2 106.7(7)
N1 C1 H1 126.6
C2 C1 H1 126.6
C1 C2 C7 105.6(7)
C1 C2 C3 135.7(8)
C7 C2 C3 118.7(9)
C4 C3 C2 118.6(9)
C4 C3 H3 120.7
C2 C3 H3 120.7
C3 C4 C5 121.9(9)
C3 C4 H4 119.1
C5 C4 H4 119.1
C6 C5 C4 122.9(9)
C6 C5 H5 118.6
C4 C5 H5 118.6
C5 C6 C7 116.7(8)
C5 C6 H6 121.6
C7 C6 H6 121.6
N2 C7 C2 111.1(7)
N2 C7 C6 127.6(7)
C2 C7 C6 121.3(7)
N3 C8 N1 115.9(6)
N3 C8 C9 128.1(8)
N1 C8 C9 116.0(7)
C8 C9 H9A 109.5
C8 C9 H9B 109.5
H9A C9 H9B 109.5
C8 C9 H9C 109.5
H9A C9 H9C 109.5
H9B C9 H9C 109.5
C16 C11 C12 121.6(7)
C16 C11 N3 121.0(6)
C12 C11 N3 117.4(7)
C13 C12 C11 117.5(8)
C13 C12 C17 120.3(7)
C11 C12 C17 122.2(8)
C14 C13 C12 121.9(8)
C14 C13 H13 119.0
C12 C13 H13 119.0
C13 C14 C15 119.7(8)
C13 C14 H14 120.2
C15 C14 H14 120.2
C14 C15 C16 121.6(9)
C14 C15 H15 119.2
C16 C15 H15 119.2
C11 C16 C15 117.7(7)
C11 C16 C20 122.3(7)
C15 C16 C20 120.0(7)
C12 C17 C18 120(2)
C12 C17 C19 124(3)
C18 C17 C19 107(3)
C12 C17 C19A 109.7(18)
C18 C17 C19A 116(3)
C19 C17 C19A 14(3)
C12 C17 C18A 108.2(16)
C18 C17 C18A 23(2)
C19 C17 C18A 102(3)
C19A C17 C18A 107.3(14)
C12 C17 H17 100.4
C18 C17 H17 100.4
C19 C17 H17 100.4
C19A C17 H17 107.1
C18A C17 H17 123.6
C12 C17 H17A 110.5
C18 C17 H17A 87.1
C19 C17 H17A 101.0
C19A C17 H17A 110.5
C18A C17 H17A 110.5
H17 C17 H17A 13.7
C17 C18 H18A 109.5
C17 C18 H18B 109.5
H18A C18 H18B 109.5
C17 C18 H18C 109.5
H18A C18 H18C 109.5
H18B C18 H18C 109.5
C17 C19 H19A 109.5
C17 C19 H19B 109.5
H19A C19 H19B 109.5
C17 C19 H19C 109.5
H19A C19 H19C 109.5
H19B C19 H19C 109.5
C17 C18A H18D 109.5
C17 C18A H18E 109.5
H18D C18A H18E 109.5
C17 C18A H18F 109.5
H18D C18A H18F 109.5
H18E C18A H18F 109.5
C17 C19A H19D 109.5
C17 C19A H19E 109.5
H19D C19A H19E 109.5
C17 C19A H19F 109.5
H19D C19A H19F 109.5
H19E C19A H19F 109.5
C16 C20 C22A 113(3)
C16 C20 C22 111.5(14)
C22A C20 C22 17(3)
C16 C20 C21A 110(2)
C22A C20 C21A 109(3)
C22 C20 C21A 123(2)
C16 C20 C21 111.5(13)
C22A C20 C21 91(2)
C22 C20 C21 106.4(14)
C21A C20 C21 20(2)
C16 C20 H20 109.1
C22A C20 H20 121.8
C22 C20 H20 109.1
C21A C20 H20 92.1
C21 C20 H20 109.1
C16 C20 H20A 108.3
C22A C20 H20A 108.3
C22 C20 H20A 93.9
C21A C20 H20A 108.3
C21 C20 H20A 123.6
H20 C20 H20A 17.6
C20 C21 H21A 109.5
C20 C21 H21B 109.5
H21A C21 H21B 109.5
C20 C21 H21C 109.5
H21A C21 H21C 109.5
H21B C21 H21C 109.5
C20 C22 H22A 109.5
C20 C22 H22B 109.5
H22A C22 H22B 109.5
C20 C22 H22C 109.5
H22A C22 H22C 109.5
H22B C22 H22C 109.5
C20 C21A H21D 109.5
C20 C21A H21E 109.5
H21D C21A H21E 109.5
C20 C21A H21F 109.5
H21D C21A H21F 109.5
H21E C21A H21F 109.5
C20 C22A H22D 109.5
C20 C22A H22E 109.5
H22D C22A H22E 109.5
C20 C22A H22F 109.5
H22D C22A H22F 109.5
H22E C22A H22F 109.5
C36 C31 C32 117.9(6)
C36 C31 P1 123.6(5)
C32 C31 P1 118.3(5)
C33 C32 O1 121.9(6)
C33 C32 C31 121.4(6)
O1 C32 C31 116.7(6)
C32 C33 C34 119.2(7)
C32 C33 H33 120.4
C34 C33 H33 120.4
C35 C34 C33 120.6(7)
C35 C34 H34 119.7
C33 C34 H34 119.7
C34 C35 C36 120.3(7)
C34 C35 H35 119.9
C36 C35 H35 119.9
C35 C36 C31 120.6(7)
C35 C36 H36 119.7
C31 C36 H36 119.7
C46 C41 C42 116.9(6)
C46 C41 P2 122.7(5)
C42 C41 P2 120.3(5)
C43 C42 C41 121.9(6)
C43 C42 O1 118.5(6)
C41 C42 O1 119.6(6)
C42 C43 C44 119.7(7)
C42 C43 H43 120.2
C44 C43 H43 120.2
C45 C44 C43 119.7(7)
C45 C44 H44 120.1
C43 C44 H44 120.1
C44 C45 C46 120.1(6)
C44 C45 H45 119.9
C46 C45 H45 119.9
C45 C46 C41 121.6(6)
C45 C46 H46 119.2
C41 C46 H46 119.2
C52 C51 C56 118.9(7)
C52 C51 P1 118.1(6)
C56 C51 P1 123.1(6)
C51 C52 C53 120.6(8)
C51 C52 H52 119.7
C53 C52 H52 119.7
C54 C53 C52 119.6(9)
C54 C53 H53 120.2
C52 C53 H53 120.2
C53 C54 C55 120.5(9)
C53 C54 H54 119.7
C55 C54 H54 119.7
C56 C55 C54 119.8(9)
C56 C55 H55 120.1
C54 C55 H55 120.1
C55 C56 C51 120.7(8)
C55 C56 H56 119.7
C51 C56 H56 119.7
C62 C61 C66 118.8(8)
C62 C61 P1 123.3(7)
C66 C61 P1 117.8(6)
C61 C62 C63 119.6(9)
C61 C62 H62 120.2
C63 C62 H62 120.2
C64 C63 C62 119.6(10)
C64 C63 H63 120.2
C62 C63 H63 120.2
C65 C64 C63 121.5(9)
C65 C64 H64 119.3
C63 C64 H64 119.3
C64 C65 C66 119.1(10)
C64 C65 H65 120.5
C66 C65 H65 120.5
C65 C66 C61 121.4(9)
C65 C66 H66 119.3
C61 C66 H66 119.3
C72 C71 C76 118.0(7)
C72 C71 P2 119.4(6)
C76 C71 P2 122.6(6)
C71 C72 C73 120.5(9)
C71 C72 H72 119.8
C73 C72 H72 119.8
C74 C73 C72 120.0(10)
C74 C73 H73 120.0
C72 C73 H73 120.0
C73 C74 C75 120.2(9)
C73 C74 H74 119.9
C75 C74 H74 119.9
C74 C75 C76 119.8(10)
C74 C75 H75 120.1
C76 C75 H75 120.1
C75 C76 C71 121.5(9)
C75 C76 H76 119.2
C71 C76 H76 119.2
C82 C81 C86 119.4(7)
C82 C81 P2 123.0(6)
C86 C81 P2 117.1(5)
C81 C82 C83 119.6(9)
C81 C82 H82 120.2
C83 C82 H82 120.2
C84 C83 C82 120.8(9)
C84 C83 H83 119.6
C82 C83 H83 119.6
C83 C84 C85 120.4(8)
C83 C84 H84 119.8
C85 C84 H84 119.8
C84 C85 C86 119.2(8)
C84 C85 H85 120.4
C86 C85 H85 120.4
C81 C86 C85 120.6(8)
C81 C86 H86 119.7
C85 C86 H86 119.7
F6 P3 F3 154(2)
F6 P3 F1 96.9(18)
F3 P3 F1 94.0(18)
F6 P3 F4 84.3(17)
F3 P3 F4 82.2(17)
F1 P3 F4 173(2)
F6 P3 F2 101.5(18)
F3 P3 F2 102.3(18)
F1 P3 F2 87.5(16)
F4 P3 F2 99(2)
F6 P3 F5 78.9(16)
F3 P3 F5 78.0(16)
F1 P3 F5 88.6(17)
F4 P3 F5 84.9(16)
F2 P3 F5 176(2)
P3 F3 F5 53.0(11)
P3 F3 F4 49.1(11)
F5 F3 F4 64.4(10)
P3 F4 F3 48.7(10)
P3 F4 F6 47.2(10)
F3 F4 F6 93.6(10)
P3 F5 F3 49.0(10)
P3 F5 F6 48.1(10)
F3 F5 F6 96.4(10)
P3 F6 F5 53.0(11)
P3 F6 F4 48.5(11)
F5 F6 F4 63.8(10)
F4A P3A F6A 89.6(8)
F4A P3A F3A 90.5(8)
F6A P3A F3A 177.8(7)
F4A P3A F2A 95.2(9)
F6A P3A F2A 89.5(7)
F3A P3A F2A 88.4(6)
F4A P3A F1A 176.2(8)
F6A P3A F1A 90.8(10)
F3A P3A F1A 89.2(8)
F2A P3A F1A 88.6(7)
F4A P3A F5A 86.7(8)
F6A P3A F5A 93.4(7)
F3A P3A F5A 88.8(6)
F2A P3A F5A 176.6(8)
F1A P3A F5A 89.5(8)

loop_
_geom_bond_atom_site_label_1
_geom_bond_atom_site_label_2
_geom_bond_distance
Cu1 N2 2.073(6)
Cu1 N3 2.121(6)
Cu1 P1 2.2262(18)
Cu1 P2 2.2872(18)
P1 C51 1.824(7)
P1 C61 1.826(7)
P1 C31 1.833(7)
P2 C71 1.819(7)
P2 C41 1.832(7)
P2 C81 1.834(7)
O1 C32 1.392(8)
O1 C42 1.405(8)
N2 C7 1.346(9)
N2 N1 1.370(8)
N1 C1 1.364(10)
N1 C8 1.413(10)
N3 C8 1.272(9)
N3 C11 1.436(9)
C1 C2 1.368(12)
C1 H1 0.9400
C2 C7 1.418(10)
C2 C3 1.439(13)
C3 C4 1.331(15)
C3 H3 0.9400
C4 C5 1.404(14)
C4 H4 0.9400
C5 C6 1.357(11)
C5 H5 0.9400
C6 C7 1.417(11)
C6 H6 0.9400
C8 C9 1.491(11)
C9 H9A 0.9700
C9 H9B 0.9700
C9 H9C 0.9700
C11 C16 1.392(11)
C11 C12 1.409(10)
C12 C13 1.394(13)
C12 C17 1.502(13)
C13 C14 1.360(14)
C13 H13 0.9400
C14 C15 1.378(13)
C14 H14 0.9400
C15 C16 1.394(12)
C15 H15 0.9400
C16 C20 1.520(11)
C17 C18 1.53(3)
C17 C19 1.54(3)
C17 C19A 1.552(17)
C17 C18A 1.57(2)
C17 H17 0.9900
C17 H17A 0.9900
C18 H18A 0.9700
C18 H18B 0.9700
C18 H18C 0.9700
C19 H19A 0.9700
C19 H19B 0.9700
C19 H19C 0.9700
C18A H18D 0.9700
C18A H18E 0.9700
C18A H18F 0.9700
C19A H19D 0.9700
C19A H19E 0.9700
C19A H19F 0.9700
C20 C22A 1.53(3)
C20 C22 1.541(17)
C20 C21A 1.54(3)
C20 C21 1.547(18)
C20 H20 0.9900
C20 H20A 0.9900
C21 H21A 0.9700
C21 H21B 0.9700
C21 H21C 0.9700
C22 H22A 0.9700
C22 H22B 0.9700
C22 H22C 0.9700
C21A H21D 0.9700
C21A H21E 0.9700
C21A H21F 0.9700
C22A H22D 0.9700
C22A H22E 0.9700
C22A H22F 0.9700
C31 C36 1.390(10)
C31 C32 1.394(10)
C32 C33 1.383(10)
C33 C34 1.384(11)
C33 H33 0.9400
C34 C35 1.360(11)
C34 H34 0.9400
C35 C36 1.388(11)
C35 H35 0.9400
C36 H36 0.9400
C41 C46 1.398(9)
C41 C42 1.401(9)
C42 C43 1.378(10)
C43 C44 1.397(10)
C43 H43 0.9400
C44 C45 1.375(10)
C44 H44 0.9400
C45 C46 1.387(10)
C45 H45 0.9400
C46 H46 0.9400
C51 C52 1.388(11)
C51 C56 1.395(10)
C52 C53 1.392(13)
C52 H52 0.9400
C53 C54 1.379(15)
C53 H53 0.9400
C54 C55 1.383(15)
C54 H54 0.9400
C55 C56 1.380(12)
C55 H55 0.9400
C56 H56 0.9400
C61 C62 1.373(11)
C61 C66 1.391(11)
C62 C63 1.413(13)
C62 H62 0.9400
C63 C64 1.364(16)
C63 H63 0.9400
C64 C65 1.358(16)
C64 H64 0.9400
C65 C66 1.380(12)
C65 H65 0.9400
C66 H66 0.9400
C71 C72 1.373(11)
C71 C76 1.384(11)
C72 C73 1.401(13)
C72 H72 0.9400
C73 C74 1.360(17)
C73 H73 0.9400
C74 C75 1.366(16)
C74 H74 0.9400
C75 C76 1.376(12)
C75 H75 0.9400
C76 H76 0.9400
C81 C82 1.382(10)
C81 C86 1.387(10)
C82 C83 1.393(12)
C82 H82 0.9400
C83 C84 1.362(15)
C83 H83 0.9400
C84 C85 1.381(14)
C84 H84 0.9400
C85 C86 1.396(11)
C85 H85 0.9400
C86 H86 0.9400
P3 F6 1.44(2)
P3 F3 1.46(2)
P3 F1 1.44(2)
P3 F4 1.46(2)
P3 F2 1.51(2)
P3 F5 1.54(2)
F3 F5 1.89(3)
F3 F4 1.92(3)
F4 F6 1.95(3)
F5 F6 1.89(3)
P3A F4A 1.536(11)
P3A F6A 1.549(11)
P3A F3A 1.552(10)
P3A F2A 1.557(9)
P3A F1A 1.556(11)
P3A F5A 1.578(10)

loop_
_geom_torsion_atom_site_label_1
_geom_torsion_atom_site_label_2
_geom_torsion_atom_site_label_3
_geom_torsion_atom_site_label_4
_geom_torsion
N2 Cu1 P1 C51 -129.3(3)
N3 Cu1 P1 C51 -36.4(3)
P2 Cu1 P1 C51 108.5(3)
N2 Cu1 P1 C61 -5.9(3)
N3 Cu1 P1 C61 87.0(3)
P2 Cu1 P1 C61 -128.1(3)
N2 Cu1 P1 C31 112.2(3)
N3 Cu1 P1 C31 -154.8(3)
P2 Cu1 P1 C31 -10.0(3)
N2 Cu1 P2 C71 -169.3(3)
N3 Cu1 P2 C71 107.8(3)
P1 Cu1 P2 C71 -39.8(3)
N2 Cu1 P2 C41 -49.5(3)
N3 Cu1 P2 C41 -132.3(3)
P1 Cu1 P2 C41 80.0(2)
N2 Cu1 P2 C81 66.2(3)
N3 Cu1 P2 C81 -16.6(3)
P1 Cu1 P2 C81 -164.3(2)
N3 Cu1 N2 C7 172.4(8)
P1 Cu1 N2 C7 -66.4(8)
P2 Cu1 N2 C7 58.6(8)
N3 Cu1 N2 N1 20.5(4)
P1 Cu1 N2 N1 141.7(4)
P2 Cu1 N2 N1 -93.3(4)
C7 N2 N1 C1 -0.9(7)
Cu1 N2 N1 C1 161.8(5)
C7 N2 N1 C8 173.7(6)
Cu1 N2 N1 C8 -23.7(7)
N2 Cu1 N3 C8 -16.5(5)
P1 Cu1 N3 C8 -132.2(4)
P2 Cu1 N3 C8 84.5(5)
N2 Cu1 N3 C11 158.4(6)
P1 Cu1 N3 C11 42.7(6)
P2 Cu1 N3 C11 -100.6(5)
N2 N1 C1 C2 0.8(8)
C8 N1 C1 C2 -172.9(7)
N1 C1 C2 C7 -0.5(8)
N1 C1 C2 C3 178.8(9)
C1 C2 C3 C4 -177.8(9)
C7 C2 C3 C4 1.4(12)
C2 C3 C4 C5 -1.2(14)
C3 C4 C5 C6 0.7(14)
C4 C5 C6 C7 -0.4(12)
N1 N2 C7 C2 0.6(7)
Cu1 N2 C7 C2 -152.2(6)
N1 N2 C7 C6 -177.7(7)
Cu1 N2 C7 C6 29.5(12)
C1 C2 C7 N2 -0.1(8)
C3 C2 C7 N2 -179.5(7)
C1 C2 C7 C6 178.3(7)
C3 C2 C7 C6 -1.1(11)
C5 C6 C7 N2 178.7(7)
C5 C6 C7 C2 0.6(11)
C11 N3 C8 N1 -166.5(6)
Cu1 N3 C8 N1 8.8(8)
C11 N3 C8 C9 12.5(11)
Cu1 N3 C8 C9 -172.2(7)
C1 N1 C8 N3 -176.2(7)
N2 N1 C8 N3 10.3(9)
C1 N1 C8 C9 4.6(11)
N2 N1 C8 C9 -168.8(7)
C8 N3 C11 C16 -96.7(9)
Cu1 N3 C11 C16 88.7(8)
C8 N3 C11 C12 86.0(9)
Cu1 N3 C11 C12 -88.7(8)
C16 C11 C12 C13 -0.6(12)
N3 C11 C12 C13 176.7(7)
C16 C11 C12 C17 -179.4(8)
N3 C11 C12 C17 -2.1(12)
C11 C12 C13 C14 0.8(14)
C17 C12 C13 C14 179.7(9)
C12 C13 C14 C15 -1.1(16)
C13 C14 C15 C16 1.1(16)
C12 C11 C16 C15 0.6(12)
N3 C11 C16 C15 -176.6(7)
C12 C11 C16 C20 -180.0(8)
N3 C11 C16 C20 2.8(12)
C14 C15 C16 C11 -0.9(14)
C14 C15 C16 C20 179.7(9)
C13 C12 C17 C18 96(4)
C11 C12 C17 C18 -85(4)
C13 C12 C17 C19 -46(4)
C11 C12 C17 C19 133(4)
C13 C12 C17 C19A -43.0(16)
C11 C12 C17 C19A 135.8(14)
C13 C12 C17 C18A 74(2)
C11 C12 C17 C18A -108(2)
C11 C16 C20 C22A -141(4)
C15 C16 C20 C22A 38(4)
C11 C16 C20 C22 -123.2(17)
C15 C16 C20 C22 56.2(19)
C11 C16 C20 C21A 97(3)
C15 C16 C20 C21A -84(4)
C11 C16 C20 C21 118(3)
C15 C16 C20 C21 -63(3)
C51 P1 C31 C36 2.5(7)
C61 P1 C31 C36 -105.7(6)
Cu1 P1 C31 C36 128.9(5)
C51 P1 C31 C32 -172.1(5)
C61 P1 C31 C32 79.7(6)
Cu1 P1 C31 C32 -45.7(6)
C42 O1 C32 C33 -36.5(8)
C42 O1 C32 C31 143.8(6)
C36 C31 C32 C33 1.5(10)
P1 C31 C32 C33 176.4(5)
C36 C31 C32 O1 -178.9(6)
P1 C31 C32 O1 -4.0(8)
O1 C32 C33 C34 178.9(6)
C31 C32 C33 C34 -1.5(11)
C32 C33 C34 C35 0.2(11)
C33 C34 C35 C36 1.0(12)
C34 C35 C36 C31 -0.9(12)
C32 C31 C36 C35 -0.3(10)
P1 C31 C36 C35 -174.9(6)
C71 P2 C41 C46 -92.3(6)
C81 P2 C41 C46 16.4(6)
Cu1 P2 C41 C46 138.9(5)
C71 P2 C41 C42 90.4(5)
C81 P2 C41 C42 -160.8(5)
Cu1 P2 C41 C42 -38.4(6)
C46 C41 C42 C43 -2.0(9)
P2 C41 C42 C43 175.4(5)
C46 C41 C42 O1 -178.4(5)
P2 C41 C42 O1 -1.0(8)
C32 O1 C42 C43 101.6(7)
C32 O1 C42 C41 -81.9(7)
C41 C42 C43 C44 1.9(10)
O1 C42 C43 C44 178.3(6)
C42 C43 C44 C45 0.6(10)
C43 C44 C45 C46 -2.9(10)
C44 C45 C46 C41 2.7(10)
C42 C41 C46 C45 -0.3(10)
P2 C41 C46 C45 -177.6(5)
C61 P1 C51 C52 -144.4(6)
C31 P1 C51 C52 107.5(6)
Cu1 P1 C51 C52 -15.0(7)
C61 P1 C51 C56 34.1(7)
C31 P1 C51 C56 -74.0(7)
Cu1 P1 C51 C56 163.5(6)
C56 C51 C52 C53 -0.6(12)
P1 C51 C52 C53 177.9(7)
C51 C52 C53 C54 0.3(15)
C52 C53 C54 C55 1.2(17)
C53 C54 C55 C56 -2.3(18)
C54 C55 C56 C51 2.0(16)
C52 C51 C56 C55 -0.5(13)
P1 C51 C56 C55 -178.9(7)
C51 P1 C61 C62 -79.0(7)
C31 P1 C61 C62 28.8(7)
Cu1 P1 C61 C62 150.9(6)
C51 P1 C61 C66 97.6(6)
C31 P1 C61 C66 -154.6(6)
Cu1 P1 C61 C66 -32.5(7)
C66 C61 C62 C63 -1.5(12)
P1 C61 C62 C63 175.1(7)
C61 C62 C63 C64 0.6(14)
C62 C63 C64 C65 0.6(16)
C63 C64 C65 C66 -0.9(16)
C64 C65 C66 C61 0.0(14)
C62 C61 C66 C65 1.2(13)
P1 C61 C66 C65 -175.5(7)
C41 P2 C71 C72 -147.1(6)
C81 P2 C71 C72 105.9(7)
Cu1 P2 C71 C72 -22.9(7)
C41 P2 C71 C76 33.2(8)
C81 P2 C71 C76 -73.8(8)
Cu1 P2 C71 C76 157.4(6)
C76 C71 C72 C73 0.9(14)
P2 C71 C72 C73 -178.8(8)
C71 C72 C73 C74 -0.3(17)
C72 C73 C74 C75 -0.7(18)
C73 C74 C75 C76 1.1(18)
C74 C75 C76 C71 -0.5(17)
C72 C71 C76 C75 -0.5(14)
P2 C71 C76 C75 179.2(8)
C71 P2 C81 C82 -6.2(7)
C41 P2 C81 C82 -113.5(6)
Cu1 P2 C81 C82 125.6(6)
C71 P2 C81 C86 -178.4(5)
C41 P2 C81 C86 74.3(6)
Cu1 P2 C81 C86 -46.6(6)
C86 C81 C82 C83 0.5(11)
P2 C81 C82 C83 -171.5(6)
C81 C82 C83 C84 0.4(13)
C82 C83 C84 C85 -1.6(14)
C83 C84 C85 C86 1.8(13)
C82 C81 C86 C85 -0.3(11)
P2 C81 C86 C85 172.2(6)
C84 C85 C86 C81 -0.8(12)
F6 P3 F3 F5 27(5)
F1 P3 F3 F5 -87.7(16)
F4 P3 F3 F5 86.4(15)
F2 P3 F3 F5 -176(2)
F6 P3 F3 F4 -59(5)
F1 P3 F3 F4 -174(2)
F2 P3 F3 F4 98(2)
F5 P3 F3 F4 -86.4(15)
F6 P3 F4 F3 158(2)
F1 P3 F4 F3 57(17)
F2 P3 F4 F3 -101.3(18)
F5 P3 F4 F3 78.6(15)
F3 P3 F4 F6 -158(2)
F1 P3 F4 F6 -100(17)
F2 P3 F4 F6 100.8(18)
F5 P3 F4 F6 -79.3(15)
F5 F3 F4 P3 -62.1(14)
P3 F3 F4 F6 16.1(16)
F5 F3 F4 F6 -46.0(11)
F6 P3 F5 F3 -168(2)
F1 P3 F5 F3 94.4(17)
F4 P3 F5 F3 -83.1(16)
F2 P3 F5 F3 96(30)
F3 P3 F5 F6 168(2)
F1 P3 F5 F6 -97.4(17)
F4 P3 F5 F6 85.2(16)
F2 P3 F5 F6 -96(30)
F4 F3 F5 P3 56.8(14)
P3 F3 F5 F6 -8.8(17)
F4 F3 F5 F6 48.0(12)
F3 P3 F6 F5 -27(5)
F1 P3 F6 F5 87.1(17)
F4 P3 F6 F5 -85.9(15)
F2 P3 F6 F5 176(2)
F3 P3 F6 F4 59(5)
F1 P3 F6 F4 173(2)
F2 P3 F6 F4 -98(2)
F5 P3 F6 F4 85.9(15)
F3 F5 F6 P3 8.9(17)
P3 F5 F6 F4 -56.3(14)
F3 F5 F6 F4 -47.5(12)
F3 F4 F6 P3 -16.5(16)
P3 F4 F6 F5 62.6(15)
F3 F4 F6 F5 46.2(12)

loop_
_platon_squeeze_void_nr
_platon_squeeze_void_average_x
_platon_squeeze_void_average_y
_platon_squeeze_void_average_z
_platon_squeeze_void_volume
_platon_squeeze_void_count_electrons
_platon_squeeze_void_content
1 -0.037 0.500 0.000 640 60 ' '
